data_4131591
loop_
_publ_author_name
'Walroth, Richard C.'
'Miles, Kelsey C.'
'Lukens, James T.'
'MacMillan, Samantha N.'
'Stahl, Shannon S.'
'Lancaster, Kyle M.'

_publ_section_title
;
 Electronic Structural Analysis of Copper(II)-TEMPO/ABNO Complexes
 Provides Evidence for Copper(I)-Oxoammonium Character.
;
_journal_issue 38
_journal_name_full 'Journal of the American Chemical Society'
_journal_page_first 13507
_journal_page_last 13517
_journal_paper_doi 10.1021/jacs.7b07186
_journal_volume 139
_journal_year 2017
_chemical_formula_moiety 'C16 H28 Cl4 Cu2 N2 O2'
_chemical_formula_sum 'C16 H28 Cl4 Cu2 N2 O2'
_chemical_formula_weight 549.28
_space_group_crystal_system monoclinic
_space_group_IT_number 14
_space_group_name_Hall '-P 2yn'
_space_group_name_H-M_alt 'P 1 21/n 1'
_atom_sites_solution_hydrogens geom
_atom_sites_solution_primary heavy
_atom_sites_solution_secondary difmap
_audit_creation_date 2014-07-15
_audit_creation_method
;
Olex2 1.2
(compiled 2014.03.20 svn.r2914 for OlexSys, GUI svn.r4816)
;
_cell_angle_alpha 90.00
_cell_angle_beta 90.3710(10)
_cell_angle_gamma 90.00
_cell_formula_units_Z 2
_cell_length_a 6.82860(10)
_cell_length_b 13.2674(3)
_cell_length_c 11.3528(2)
_cell_measurement_reflns_used 9326
_cell_measurement_temperature 100(2)
_cell_measurement_theta_max 30.54
_cell_measurement_theta_min 2.36
_cell_volume 1028.52(3)
_computing_molecular_graphics 'Olex2 (Dolomanov et al., 2009)'
_computing_publication_material 'Olex2 (Dolomanov et al., 2009)'
_computing_structure_refinement 'XL (Sheldrick, 2008)'
_computing_structure_solution 'XS (Sheldrick, 2008)'
_diffrn_ambient_temperature 100.0
_diffrn_detector 'Bruker APEX2 area detector'
_diffrn_detector_area_resol_mean 7.9
_diffrn_detector_type 'CCD area detector'
_diffrn_measured_fraction_theta_full 1.000
_diffrn_measured_fraction_theta_max 0.998
_diffrn_measurement_device 'three-circle diffractometer'
_diffrn_measurement_device_type 'Bruker APEX-II CCD'
_diffrn_measurement_method '\w and \f scans'
_diffrn_radiation_monochromator 'mirror optics'
_diffrn_radiation_probe x-ray
_diffrn_radiation_type MoK\a
_diffrn_radiation_wavelength 0.71073
_diffrn_reflns_av_R_equivalents 0.0218
_diffrn_reflns_av_unetI/netI 0.0105
_diffrn_reflns_limit_h_max 9
_diffrn_reflns_limit_h_min -9
_diffrn_reflns_limit_k_max 18
_diffrn_reflns_limit_k_min -18
_diffrn_reflns_limit_l_max 16
_diffrn_reflns_limit_l_min -16
_diffrn_reflns_number 29073
_diffrn_reflns_theta_full 26.00
_diffrn_reflns_theta_max 30.60
_diffrn_reflns_theta_min 2.36
_diffrn_source 'microfocus sealed X-ray tube'
_diffrn_source_type 'Incoatec I\ms'
_diffrn_standards_number 0
_exptl_absorpt_coefficient_mu 2.601
_exptl_absorpt_correction_T_max 0.8985
_exptl_absorpt_correction_T_min 0.5869
_exptl_absorpt_correction_type multi-scan
_exptl_absorpt_process_details
;
SADABS-2012/1 (Bruker,2012) was used for absorption correction.
wR2(int) was 0.1301 before and 0.0339 after correction.
The Ratio of minimum to maximum transmission is 0.6532.
The \l/2 correction factor is Not present.
;
_exptl_crystal_colour violet
_exptl_crystal_colour_primary violet
_exptl_crystal_density_diffrn 1.774
_exptl_crystal_density_method 'not measured'
_exptl_crystal_description needle
_exptl_crystal_F_000 560
_exptl_crystal_size_max 0.461
_exptl_crystal_size_mid 0.104
_exptl_crystal_size_min 0.082
_refine_diff_density_max 0.469
_refine_diff_density_min -0.302
_refine_diff_density_rms 0.062
_refine_ls_extinction_method none
_refine_ls_goodness_of_fit_ref 1.099
_refine_ls_hydrogen_treatment constr
_refine_ls_matrix_type full
_refine_ls_number_parameters 118
_refine_ls_number_reflns 3153
_refine_ls_number_restraints 0
_refine_ls_restrained_S_all 1.099
_refine_ls_R_factor_all 0.0172
_refine_ls_R_factor_gt 0.0161
_refine_ls_shift/su_max 0.003
_refine_ls_shift/su_mean 0.000
_refine_ls_structure_factor_coef Fsqd
_refine_ls_weighting_details 'calc w=1/[\s^2^(Fo^2^)+(0.0237P)^2^+0.4926P] where P=(Fo^2^+2Fc^2^)/3'
_refine_ls_weighting_scheme calc
_refine_ls_wR_factor_gt 0.0465
_refine_ls_wR_factor_ref 0.0470
_reflns_number_gt 3009
_reflns_number_total 3153
_reflns_threshold_expression >2sigma(I)
_cod_data_source_file ja7b07186_si_001.cif
_cod_data_source_block stahl207
_cod_database_code 4131591
_olex2_refinement_description
;
1. Fixed Uiso
 At 1.2 times of:
  All C(H) groups, All C(H,H) groups
2.a Ternary CH refined with riding coordinates:
 C1(H1), C5(H5)
2.b Secondary CH2 refined with riding coordinates:
 C2(H2A,H2B), C3(H3A,H3B), C4(H4A,H4B), C6(H6A,H6B), C7(H7A,H7B), C8(H8A,H8B)
;

loop_
_space_group_symop_id
_space_group_symop_operation_xyz
1 'x, y, z'
2 '-x+1/2, y+1/2, -z+1/2'
3 '-x, -y, -z'
4 'x-1/2, -y-1/2, z-1/2'

loop_
_atom_site_label
_atom_site_type_symbol
_atom_site_fract_x
_atom_site_fract_y
_atom_site_fract_z
_atom_site_U_iso_or_equiv
_atom_site_adp_type
_atom_site_occupancy
_atom_site_calc_flag
_atom_site_refinement_flags_posn
Cu1 Cu 0.319412(18) 0.930036(9) 0.081583(11) 0.00999(4) Uani 1 d .
Cl1 Cl 0.28051(4) 0.995701(19) 0.25525(2) 0.01400(6) Uani 1 d .
Cl2 Cl 0.28234(3) 1.048228(19) -0.05075(2) 0.01171(5) Uani 1 d .
O1 O 0.30914(12) 0.79475(6) 0.12393(7) 0.01232(14) Uani 1 d .
N1 N 0.28691(13) 0.79049(6) 0.00959(8) 0.00913(15) Uani 1 d .
C1 C 0.44702(15) 0.74275(8) -0.05917(9) 0.01139(18) Uani 1 d .
H1 H 0.5754 0.7641 -0.0244 0.014 Uiso 1 calc R
C2 C 0.42241(16) 0.62855(8) -0.03944(10) 0.01485(19) Uani 1 d .
H2A H 0.5214 0.5924 -0.0868 0.018 Uiso 1 calc R
H2B H 0.4486 0.6133 0.0445 0.018 Uiso 1 calc R
C3 C 0.21914(17) 0.58875(8) -0.07229(11) 0.0158(2) Uani 1 d .
H3A H 0.2055 0.5187 -0.0434 0.019 Uiso 1 calc R
H3B H 0.2049 0.5878 -0.1591 0.019 Uiso 1 calc R
C4 C 0.05685(16) 0.65392(8) -0.01944(10) 0.0151(2) Uani 1 d .
H4A H 0.0484 0.6394 0.0659 0.018 Uiso 1 calc R
H4B H -0.0696 0.6345 -0.0560 0.018 Uiso 1 calc R
C5 C 0.08652(14) 0.76834(8) -0.03608(9) 0.01169(18) Uani 1 d .
H5 H -0.0102 0.8045 0.0144 0.014 Uiso 1 calc R
C6 C 0.06987(17) 0.80970(9) -0.16098(10) 0.0161(2) Uani 1 d .
H6A H 0.0730 0.8842 -0.1576 0.019 Uiso 1 calc R
H6B H -0.0584 0.7896 -0.1946 0.019 Uiso 1 calc R
C7 C 0.23207(18) 0.77341(9) -0.24315(10) 0.0180(2) Uani 1 d .
H7A H 0.2296 0.8143 -0.3161 0.022 Uiso 1 calc R
H7B H 0.2070 0.7024 -0.2652 0.022 Uiso 1 calc R
C8 C 0.43511(17) 0.78150(9) -0.18558(10) 0.0164(2) Uani 1 d .
H8A H 0.5296 0.7432 -0.2340 0.020 Uiso 1 calc R
H8B H 0.4761 0.8531 -0.1864 0.020 Uiso 1 calc R

loop_
_atom_site_aniso_label
_atom_site_aniso_U_11
_atom_site_aniso_U_22
_atom_site_aniso_U_33
_atom_site_aniso_U_23
_atom_site_aniso_U_13
_atom_site_aniso_U_12
Cu1 0.01462(7) 0.00770(7) 0.00765(7) -0.00007(4) 0.00051(4) 0.00045(4)
Cl1 0.01916(12) 0.01322(12) 0.00965(11) -0.00227(8) 0.00253(8) -0.00117(8)
Cl2 0.01303(11) 0.00976(10) 0.01234(11) 0.00244(8) 0.00028(8) 0.00122(8)
O1 0.0197(4) 0.0093(3) 0.0079(3) 0.0009(3) -0.0008(3) -0.0007(3)
N1 0.0112(4) 0.0076(4) 0.0086(4) 0.0000(3) -0.0001(3) 0.0001(3)
C1 0.0095(4) 0.0104(4) 0.0143(5) -0.0023(3) 0.0020(3) 0.0005(3)
C2 0.0148(5) 0.0096(4) 0.0201(5) -0.0013(4) 0.0001(4) 0.0027(3)
C3 0.0174(5) 0.0091(4) 0.0207(5) -0.0020(4) 0.0016(4) -0.0013(4)
C4 0.0136(5) 0.0130(5) 0.0188(5) -0.0011(4) 0.0024(4) -0.0037(3)
C5 0.0089(4) 0.0119(4) 0.0143(5) -0.0026(4) -0.0005(3) 0.0006(3)
C6 0.0187(5) 0.0140(5) 0.0155(5) -0.0016(4) -0.0062(4) 0.0027(4)
C7 0.0263(6) 0.0180(5) 0.0096(5) -0.0006(4) -0.0013(4) -0.0011(4)
C8 0.0189(5) 0.0169(5) 0.0134(5) -0.0008(4) 0.0054(4) -0.0034(4)

loop_
_atom_type_symbol
_atom_type_description
_atom_type_scat_dispersion_real
_atom_type_scat_dispersion_imag
_atom_type_scat_source
C C 0.0033 0.0016 'International Tables Vol C Tables 4.2.6.8 and 6.1.1.4'
H H 0.0000 0.0000 'International Tables Vol C Tables 4.2.6.8 and 6.1.1.4'
N N 0.0061 0.0033 'International Tables Vol C Tables 4.2.6.8 and 6.1.1.4'
O O 0.0106 0.0060 'International Tables Vol C Tables 4.2.6.8 and 6.1.1.4'
Cl Cl 0.1484 0.1585 'International Tables Vol C Tables 4.2.6.8 and 6.1.1.4'
Cu Cu 0.3201 1.2651 'International Tables Vol C Tables 4.2.6.8 and 6.1.1.4'

loop_
_geom_angle_atom_site_label_1
_geom_angle_atom_site_label_2
_geom_angle_atom_site_label_3
_geom_angle
_geom_angle_site_symmetry_3
Cl1 Cu1 Cl2 101.510(10) 3_675
Cl1 Cu1 Cl2 108.768(11) .
Cl2 Cu1 Cl2 87.002(9) 3_675
O1 Cu1 Cl1 98.47(2) .
O1 Cu1 Cl2 99.94(3) 3_675
O1 Cu1 Cl2 149.99(3) .
O1 Cu1 N1 38.89(3) .
N1 Cu1 Cl1 135.66(3) .
N1 Cu1 Cl2 111.40(3) .
N1 Cu1 Cl2 98.58(3) 3_675
Cu1 Cl2 Cu1 92.998(9) 3_675
N1 O1 Cu1 77.84(5) .
O1 N1 Cu1 63.27(5) .
O1 N1 C1 117.26(8) .
O1 N1 C5 117.05(8) .
C1 N1 Cu1 121.26(6) .
C1 N1 C5 114.18(8) .
C5 N1 Cu1 114.63(6) .
N1 C1 H1 108.5 .
N1 C1 C2 105.13(8) .
N1 C1 C8 108.36(8) .
C2 C1 H1 108.5 .
C8 C1 H1 108.5 .
C8 C1 C2 117.56(9) .
C1 C2 H2A 108.8 .
C1 C2 H2B 108.8 .
H2A C2 H2B 107.7 .
C3 C2 C1 113.82(9) .
C3 C2 H2A 108.8 .
C3 C2 H2B 108.8 .
C2 C3 H3A 109.3 .
C2 C3 H3B 109.3 .
C2 C3 C4 111.57(9) .
H3A C3 H3B 108.0 .
C4 C3 H3A 109.3 .
C4 C3 H3B 109.3 .
C3 C4 H4A 108.7 .
C3 C4 H4B 108.7 .
C3 C4 C5 114.31(9) .
H4A C4 H4B 107.6 .
C5 C4 H4A 108.7 .
C5 C4 H4B 108.7 .
N1 C5 C4 105.82(8) .
N1 C5 H5 108.3 .
N1 C5 C6 108.40(8) .
C4 C5 H5 108.3 .
C6 C5 C4 117.32(9) .
C6 C5 H5 108.3 .
C5 C6 H6A 108.8 .
C5 C6 H6B 108.8 .
C5 C6 C7 113.83(9) .
H6A C6 H6B 107.7 .
C7 C6 H6A 108.8 .
C7 C6 H6B 108.8 .
C6 C7 H7A 109.2 .
C6 C7 H7B 109.2 .
C6 C7 C8 111.98(9) .
H7A C7 H7B 107.9 .
C8 C7 H7A 109.2 .
C8 C7 H7B 109.2 .
C1 C8 C7 114.83(9) .
C1 C8 H8A 108.6 .
C1 C8 H8B 108.6 .
C7 C8 H8A 108.6 .
C7 C8 H8B 108.6 .
H8A C8 H8B 107.5 .

loop_
_geom_bond_atom_site_label_1
_geom_bond_atom_site_label_2
_geom_bond_distance
_geom_bond_site_symmetry_2
Cu1 Cl1 2.1734(3) .
Cu1 Cl2 2.7593(3) 3_675
Cu1 Cl2 2.1852(3) .
Cu1 O1 1.8596(8) .
Cu1 N1 2.0353(9) .
Cl2 Cu1 2.7593(3) 3_675
O1 N1 1.3071(11) .
N1 C1 1.4889(13) .
N1 C5 1.4895(13) .
C1 H1 1.0000 .
C1 C2 1.5409(15) .
C1 C8 1.5261(15) .
C2 H2A 0.9900 .
C2 H2B 0.9900 .
C2 C3 1.5290(16) .
C3 H3A 0.9900 .
C3 H3B 0.9900 .
C3 C4 1.5311(16) .
C4 H4A 0.9900 .
C4 H4B 0.9900 .
C4 C5 1.5432(15) .
C5 H5 1.0000 .
C5 C6 1.5240(15) .
C6 H6A 0.9900 .
C6 H6B 0.9900 .
C6 C7 1.5304(17) .
C7 H7A 0.9900 .
C7 H7B 0.9900 .
C7 C8 1.5328(17) .
C8 H8A 0.9900 .
C8 H8B 0.9900 .

loop_
_geom_torsion_atom_site_label_1
_geom_torsion_atom_site_label_2
_geom_torsion_atom_site_label_3
_geom_torsion_atom_site_label_4
_geom_torsion
_geom_torsion_site_symmetry_1
_geom_torsion_site_symmetry_4
Cu1 O1 N1 C1 113.21(8) . .
Cu1 O1 N1 C5 -105.48(8) . .
Cu1 N1 C1 C2 149.68(7) . .
Cu1 N1 C1 C8 -83.83(9) . .
Cu1 N1 C5 C4 -148.55(7) . .
Cu1 N1 C5 C6 84.80(9) . .
Cl1 Cu1 Cl2 Cu1 101.141(11) . 3_675
Cl1 Cu1 O1 N1 165.28(5) . .
Cl1 Cu1 N1 O1 -21.08(7) . .
Cl1 Cu1 N1 C1 -128.20(7) . .
Cl1 Cu1 N1 C5 88.14(7) . .
Cl2 Cu1 Cl2 Cu1 0.0 3_675 3_675
Cl2 Cu1 O1 N1 9.99(9) . .
Cl2 Cu1 O1 N1 -91.38(5) 3_675 .
Cl2 Cu1 N1 O1 -174.65(5) . .
Cl2 Cu1 N1 O1 95.22(5) 3_675 .
Cl2 Cu1 N1 C1 78.23(7) . .
Cl2 Cu1 N1 C1 -11.90(8) 3_675 .
Cl2 Cu1 N1 C5 -65.43(7) . .
Cl2 Cu1 N1 C5 -155.56(6) 3_675 .
O1 Cu1 Cl2 Cu1 -104.76(5) . 3_675
O1 Cu1 N1 C1 -107.12(9) . .
O1 Cu1 N1 C5 109.22(9) . .
O1 N1 C1 C2 75.89(10) . .
O1 N1 C1 C8 -157.63(8) . .
O1 N1 C5 C4 -77.30(10) . .
O1 N1 C5 C6 156.05(8) . .
N1 Cu1 Cl2 Cu1 -98.04(3) . 3_675
N1 C1 C2 C3 55.59(12) . .
N1 C1 C8 C7 -50.81(12) . .
N1 C5 C6 C7 53.19(12) . .
C1 N1 C5 C4 65.18(11) . .
C1 N1 C5 C6 -61.48(11) . .
C1 C2 C3 C4 -48.21(13) . .
C2 C1 C8 C7 68.08(13) . .
C2 C3 C4 C5 46.73(13) . .
C3 C4 C5 N1 -52.81(12) . .
C3 C4 C5 C6 68.23(13) . .
C4 C5 C6 C7 -66.50(12) . .
C5 N1 C1 C2 -66.50(11) . .
C5 N1 C1 C8 59.98(11) . .
C5 C6 C7 C8 -46.44(13) . .
C6 C7 C8 C1 45.47(14) . .
C8 C1 C2 C3 -65.01(12) . .
